data_7005139
loop_
_publ_author_name
'Salazar-Mendoza, Domingo'
'Baudron, St\'ephane A'
'Hosseini, Mir Wais'
'Kyritsakas, Nathalie'
'De Cian, Andr\'e'

_publ_section_title
;
 Arranging up to six ferrocene carboxamides around metal centres.
;
_journal_issue 5
_journal_name_full 'Dalton transactions (Cambridge, England : 2003)'
_journal_page_first 565
_journal_page_last 569
_journal_paper_doi 10.1039/b617112p
_journal_year 2007
_chemical_formula_moiety 'C66 H66 Fe6 N6 Ni O6, 2(B F4)'
_chemical_formula_sum 'C66 H66 B2 F8 Fe6 N6 Ni O6'
_chemical_formula_weight 1606.68
_chemical_name_systematic
;
?
;
_space_group_IT_number 14
_symmetry_cell_setting monoclinic
_symmetry_space_group_name_Hall '-P 2yn'
_symmetry_space_group_name_H-M 'P 1 21/n 1'
_atom_sites_solution_hydrogens geom
_atom_sites_solution_primary direct
_atom_sites_solution_secondary difmap
_audit_creation_method SHELXL-97
_cell_angle_alpha 90.00
_cell_angle_beta 92.055(2)
_cell_angle_gamma 90.00
_cell_formula_units_Z 4
_cell_length_a 16.8422(5)
_cell_length_b 19.5610(5)
_cell_length_c 19.3563(5)
_cell_measurement_reflns_used 8776
_cell_measurement_temperature 173(2)
_cell_measurement_theta_max 25.21
_cell_measurement_theta_min 2.33
_cell_volume 6372.8(3)
_computing_cell_refinement 'Bruker SMART'
_computing_data_collection 'Bruker SMART'
_computing_data_reduction 'Bruker SAINT'
_computing_molecular_graphics 'Bruker SHELXTL'
_computing_publication_material 'Bruker SHELXTL'
_computing_structure_refinement 'Bruker SHELXTL'
_computing_structure_solution 'Bruker SHELXTL'
_diffrn_ambient_temperature 173(2)
_diffrn_measured_fraction_theta_full 0.996
_diffrn_measured_fraction_theta_max 0.996
_diffrn_measurement_device_type 'CCD area detector'
_diffrn_measurement_method 'phi and omega scans'
_diffrn_radiation_monochromator graphite
_diffrn_radiation_source 'fine-focus sealed tube'
_diffrn_radiation_type MoK\a
_diffrn_radiation_wavelength 0.71073
_diffrn_reflns_av_R_equivalents 0.0797
_diffrn_reflns_av_sigmaI/netI 0.0916
_diffrn_reflns_limit_h_max 23
_diffrn_reflns_limit_h_min -23
_diffrn_reflns_limit_k_max 27
_diffrn_reflns_limit_k_min -27
_diffrn_reflns_limit_l_max 27
_diffrn_reflns_limit_l_min -27
_diffrn_reflns_number 85349
_diffrn_reflns_theta_full 30.02
_diffrn_reflns_theta_max 30.02
_diffrn_reflns_theta_min 1.48
_exptl_absorpt_coefficient_mu 1.698
_exptl_absorpt_correction_T_max 0.9199
_exptl_absorpt_correction_T_min 0.8761
_exptl_absorpt_correction_type multi-scan
_exptl_absorpt_process_details sadabs
_exptl_crystal_colour orange
_exptl_crystal_density_diffrn 1.675
_exptl_crystal_density_meas ?
_exptl_crystal_density_method .
_exptl_crystal_description prism
_exptl_crystal_F_000 3272
_exptl_crystal_size_max 0.08
_exptl_crystal_size_mid 0.06
_exptl_crystal_size_min 0.05
_refine_diff_density_max 1.585
_refine_diff_density_min -1.310
_refine_diff_density_rms 0.134
_refine_ls_extinction_method none
_refine_ls_goodness_of_fit_ref 1.007
_refine_ls_hydrogen_treatment riding
_refine_ls_matrix_type full
_refine_ls_number_parameters 830
_refine_ls_number_reflns 18539
_refine_ls_number_restraints 6
_refine_ls_restrained_S_all 1.009
_refine_ls_R_factor_all 0.1263
_refine_ls_R_factor_gt 0.0544
_refine_ls_shift/su_max 0.001
_refine_ls_shift/su_mean 0.000
_refine_ls_structure_factor_coef Fsqd
_refine_ls_weighting_details
; calc
[1.00000+0.00000exp(0.00(sin\q/\l)^2^)]/
[\s^2^(Fo^2^)+0.0000+0.0000*P+(0.0966P)^2^+1.0000sin\q/\l]
where P = 0.33333Fo^2^ + 0.66667Fc^2^
;
_refine_ls_weighting_scheme calc
_refine_ls_wR_factor_gt 0.1432
_refine_ls_wR_factor_ref 0.1831
_reflns_number_gt 10020
_reflns_number_total 18539
_reflns_threshold_expression >2sigma(I)
_cod_data_source_file b617112p.txt
_cod_data_source_block s359
_cod_depositor_comments
;
The following automatic conversions were performed:
'_symmetry_cell_setting' value 'Monoclinic' changed to 'monoclinic'
according to '/home/saulius/struct/CIF-dictionaries/cif_core.dic'
dictionary named 'cif_core.dic' version 2.4.1 from 2010-06-29.

Automatic conversion script
Id: cif_fix_enum 1527 2010-12-29 10:47:43Z saulius 
;
_cod_original_sg_symbol_H-M 'P2(1)/n '
_cod_database_code 7005139

loop_
_symmetry_equiv_pos_as_xyz
'x, y, z'
'-x+1/2, y+1/2, -z+1/2'
'-x, -y, -z'
'x-1/2, -y-1/2, z-1/2'

loop_
_atom_site_label
_atom_site_type_symbol
_atom_site_fract_x
_atom_site_fract_y
_atom_site_fract_z
_atom_site_U_iso_or_equiv
_atom_site_adp_type
_atom_site_occupancy
_atom_site_symmetry_multiplicity
_atom_site_calc_flag
_atom_site_refinement_flags
_atom_site_disorder_assembly
_atom_site_disorder_group
Ni1 Ni 0.40258(3) 0.20491(3) 0.63155(3) 0.02007(12) Uani 1 1 d . . .
Fe1 Fe 0.09934(3) 0.06534(3) 0.59899(3) 0.02460(14) Uani 1 1 d . . .
C1 C 0.2078(2) 0.0737(2) 0.55776(19) 0.0213(8) Uani 1 1 d . . .
C2 C 0.1535(2) 0.1204(2) 0.5239(2) 0.0277(9) Uani 1 1 d . . .
H2 H 0.1589 0.1713 0.5219 0.033 Uiso 1 1 calc R . .
C3 C 0.0900(3) 0.0808(2) 0.4941(2) 0.0301(10) Uani 1 1 d . . .
H3 H 0.0424 0.0993 0.4681 0.036 Uiso 1 1 calc R . .
C4 C 0.1050(2) 0.0107(2) 0.5087(2) 0.0290(9) Uani 1 1 d . . .
H4 H 0.0698 -0.0284 0.4946 0.035 Uiso 1 1 calc R . .
C5 C 0.1774(2) 0.0060(2) 0.5482(2) 0.0270(9) Uani 1 1 d . . .
H5 H 0.2027 -0.0371 0.5661 0.032 Uiso 1 1 calc R . .
C6 C 0.2804(2) 0.0947(2) 0.59682(19) 0.0212(8) Uani 1 1 d . . .
N1 N 0.3225(2) 0.04618(18) 0.62992(18) 0.0269(8) Uani 1 1 d . . .
H1A H 0.3665 0.0570 0.6533 0.032 Uiso 1 1 calc R . .
H1B H 0.3063 0.0034 0.6283 0.032 Uiso 1 1 calc R . .
O1 O 0.30086(15) 0.15664(14) 0.59743(14) 0.0237(6) Uani 1 1 d . . .
C7 C 0.0559(3) 0.1337(3) 0.6673(3) 0.0466(14) Uani 1 1 d . . .
H7 H 0.0602 0.1846 0.6641 0.056 Uiso 1 1 calc R . .
C8 C -0.0070(3) 0.0934(3) 0.6393(2) 0.0349(11) Uani 1 1 d . . .
H8 H -0.0548 0.1106 0.6126 0.042 Uiso 1 1 calc R . .
C9 C 0.0106(3) 0.0241(3) 0.6550(2) 0.0368(11) Uani 1 1 d . . .
H9 H -0.0229 -0.0160 0.6408 0.044 Uiso 1 1 calc R . .
C10 C 0.0836(3) 0.0210(3) 0.6928(2) 0.0475(14) Uani 1 1 d . . .
H10 H 0.1104 -0.0214 0.7108 0.057 Uiso 1 1 calc R . .
C11 C 0.1120(3) 0.0894(4) 0.7016(2) 0.0519(16) Uani 1 1 d . . .
H11 H 0.1623 0.1036 0.7266 0.062 Uiso 1 1 calc R . .
Fe2 Fe 0.16322(4) 0.41562(4) 0.65422(4) 0.03497(17) Uani 1 1 d . . .
C12 C 0.3105(3) 0.3284(2) 0.6878(2) 0.0303(10) Uani 1 1 d . . .
C13 C 0.2794(3) 0.3970(2) 0.6747(2) 0.0323(10) Uani 1 1 d . . .
C14 C 0.2491(3) 0.4436(3) 0.7252(3) 0.0415(12) Uani 1 1 d . . .
H14 H 0.2485 0.4362 0.7763 0.050 Uiso 1 1 calc R . .
C15 C 0.2219(3) 0.5023(3) 0.6887(3) 0.0489(14) Uani 1 1 d . . .
H15 H 0.1963 0.5430 0.7098 0.059 Uiso 1 1 calc R . .
C16 C 0.2333(3) 0.4931(3) 0.6186(3) 0.0475(13) Uani 1 1 d . . .
H16 H 0.2180 0.5263 0.5811 0.057 Uiso 1 1 calc R . .
C17 C 0.2694(3) 0.4281(2) 0.6090(3) 0.0372(11) Uani 1 1 d . . .
H17 H 0.2849 0.4080 0.5639 0.045 Uiso 1 1 calc R . .
N2 N 0.3084(3) 0.3030(2) 0.7508(2) 0.0588(15) Uani 1 1 d . . .
H2A H 0.3279 0.2621 0.7596 0.071 Uiso 1 1 calc R . .
H2B H 0.2874 0.3269 0.7840 0.071 Uiso 1 1 calc R . .
O2 O 0.34033(17) 0.29489(15) 0.63959(14) 0.0279(6) Uani 1 1 d . . .
C18 C 0.0693(3) 0.3758(4) 0.7061(4) 0.075(2) Uani 1 1 d . . .
H18 H 0.0642 0.3741 0.7574 0.090 Uiso 1 1 calc R . .
C19 C 0.0422(3) 0.4286(4) 0.6619(4) 0.0610(17) Uani 1 1 d . . .
H19 H 0.0156 0.4715 0.6769 0.073 Uiso 1 1 calc R . .
C20 C 0.0619(4) 0.4132(4) 0.5944(5) 0.0843(14) Uani 1 1 d . . .
H20 H 0.0497 0.4416 0.5524 0.101 Uiso 1 1 calc R . .
C21 C 0.0996(4) 0.3482(4) 0.5961(5) 0.0843(14) Uani 1 1 d . . .
H21 H 0.1189 0.3227 0.5552 0.101 Uiso 1 1 calc R . .
C22 C 0.1059(4) 0.3265(4) 0.6651(5) 0.0843(14) Uani 1 1 d . . .
H22 H 0.1302 0.2826 0.6819 0.101 Uiso 1 1 calc R . .
Fe3 Fe 0.46247(4) 0.36177(4) 0.38585(3) 0.03136(16) Uani 1 1 d . . .
C23 C 0.4034(3) 0.2761(2) 0.4136(2) 0.0287(9) Uani 1 1 d . . .
C27 C 0.3631(3) 0.3093(2) 0.3559(2) 0.0357(11) Uani 1 1 d . . .
H27 H 0.3074 0.3273 0.3548 0.043 Uiso 1 1 calc R . .
C26 C 0.4163(3) 0.3116(3) 0.3009(2) 0.0435(13) Uani 1 1 d . . .
H26 H 0.4049 0.3327 0.2545 0.052 Uiso 1 1 calc R . .
C25 C 0.4894(4) 0.2808(3) 0.3229(3) 0.0461(13) Uani 1 1 d . . .
H25 H 0.5379 0.2764 0.2949 0.055 Uiso 1 1 calc R . .
C24 C 0.4821(3) 0.2594(3) 0.3920(3) 0.0418(12) Uani 1 1 d . . .
H24 H 0.5245 0.2366 0.4212 0.050 Uiso 1 1 calc R . .
C28 C 0.3741(3) 0.2642(2) 0.4830(2) 0.0258(9) Uani 1 1 d . . .
N3 N 0.2991(2) 0.2804(2) 0.49495(19) 0.0367(9) Uani 1 1 d . . .
H3A H 0.2800 0.2733 0.5361 0.044 Uiso 1 1 calc R . .
H3B H 0.2685 0.2980 0.4617 0.044 Uiso 1 1 calc R . .
O3 O 0.41999(17) 0.23866(15) 0.52966(14) 0.0254(6) Uani 1 1 d . . .
C29 C 0.4564(4) 0.4333(3) 0.4627(3) 0.0533(15) Uani 1 1 d . . .
H29 H 0.4250 0.4289 0.5053 0.064 Uiso 1 1 calc R . .
C30 C 0.5358(4) 0.4114(3) 0.4557(3) 0.0570(16) Uani 1 1 d . . .
H30 H 0.5703 0.3895 0.4925 0.068 Uiso 1 1 calc R . .
C31 C 0.5582(3) 0.4268(3) 0.3868(3) 0.0556(16) Uani 1 1 d . . .
H31 H 0.6110 0.4175 0.3666 0.067 Uiso 1 1 calc R . .
C32 C 0.4929(4) 0.4568(3) 0.3531(3) 0.0516(15) Uani 1 1 d . . .
H32 H 0.4907 0.4726 0.3040 0.062 Uiso 1 1 calc R . .
C33 C 0.4287(4) 0.4610(3) 0.3999(3) 0.0526(15) Uani 1 1 d . . .
H33 H 0.3748 0.4808 0.3896 0.063 Uiso 1 1 calc R . .
Fe4 Fe 0.71367(4) 0.33678(4) 0.70894(3) 0.03227(16) Uani 1 1 d . . .
C34 C 0.5959(2) 0.3244(2) 0.7263(2) 0.0260(9) Uani 1 1 d . . .
C35 C 0.6416(3) 0.2743(2) 0.7643(2) 0.0310(10) Uani 1 1 d . . .
H35 H 0.6368 0.2236 0.7591 0.037 Uiso 1 1 calc R . .
C36 C 0.6948(3) 0.3090(3) 0.8106(2) 0.0362(11) Uani 1 1 d . . .
H36 H 0.7347 0.2869 0.8430 0.043 Uiso 1 1 calc R . .
C37 C 0.6837(3) 0.3803(3) 0.8019(2) 0.0363(11) Uani 1 1 d . . .
H37 H 0.7141 0.4169 0.8272 0.044 Uiso 1 1 calc R . .
C38 C 0.6227(3) 0.3909(2) 0.7498(2) 0.0325(10) Uani 1 1 d . . .
H38 H 0.6019 0.4360 0.7331 0.039 Uiso 1 1 calc R . .
C39 C 0.5318(3) 0.3083(2) 0.6755(2) 0.0306(10) Uani 1 1 d . . .
N4 N 0.4998(3) 0.3594(2) 0.6376(2) 0.0476(12) Uani 1 1 d . . .
H4A H 0.4604 0.3511 0.6077 0.057 Uiso 1 1 calc R . .
H4B H 0.5182 0.4013 0.6427 0.057 Uiso 1 1 calc R . .
O4 O 0.50667(17) 0.24879(15) 0.66924(16) 0.0312(7) Uani 1 1 d . . .
C40 C 0.7354(3) 0.3089(3) 0.6090(3) 0.0485(14) Uani 1 1 d . . .
H40 H 0.6972 0.2854 0.5762 0.058 Uiso 1 1 calc R . .
C41 C 0.7909(3) 0.2764(3) 0.6550(3) 0.0463(13) Uani 1 1 d . . .
H41 H 0.7983 0.2259 0.6606 0.056 Uiso 1 1 calc R . .
C42 C 0.8343(3) 0.3283(3) 0.6922(3) 0.0464(13) Uani 1 1 d . . .
H42 H 0.8774 0.3208 0.7283 0.056 Uiso 1 1 calc R . .
C43 C 0.8049(3) 0.3927(3) 0.6681(3) 0.0481(14) Uani 1 1 d . . .
H43 H 0.8237 0.4386 0.6844 0.058 Uiso 1 1 calc R . .
C44 C 0.7445(3) 0.3803(3) 0.6169(3) 0.0486(14) Uani 1 1 d . . .
H44 H 0.7135 0.4160 0.5907 0.058 Uiso 1 1 calc R . .
Fe5 Fe 0.66481(3) 0.03192(3) 0.62891(3) 0.02600(15) Uani 1 1 d . . .
C45 C 0.5537(2) 0.0287(2) 0.5857(2) 0.0241(8) Uani 1 1 d . . .
C46 C 0.5557(2) -0.0096(2) 0.6496(2) 0.0281(9) Uani 1 1 d . . .
H46 H 0.5237 0.0001 0.6910 0.034 Uiso 1 1 calc R . .
C47 C 0.6124(3) -0.0625(2) 0.6434(2) 0.0339(10) Uani 1 1 d . . .
H47 H 0.6280 -0.0960 0.6805 0.041 Uiso 1 1 calc R . .
C48 C 0.6460(3) -0.0589(2) 0.5766(2) 0.0346(10) Uani 1 1 d . . .
H48 H 0.6879 -0.0897 0.5586 0.042 Uiso 1 1 calc R . .
C49 C 0.6097(2) -0.0023(2) 0.5408(2) 0.0293(9) Uani 1 1 d . . .
H49 H 0.6211 0.0128 0.4928 0.035 Uiso 1 1 calc R . .
C50 C 0.5114(2) 0.0934(2) 0.5745(2) 0.0211(8) Uani 1 1 d . . .
N5 N 0.5179(2) 0.1258(2) 0.51561(18) 0.0343(9) Uani 1 1 d . . .
H5A H 0.4926 0.1646 0.5084 0.041 Uiso 1 1 calc R . .
H5B H 0.5476 0.1086 0.4833 0.041 Uiso 1 1 calc R . .
O5 O 0.46920(16) 0.11662(14) 0.62205(13) 0.0217(6) Uani 1 1 d . . .
C51 C 0.7842(3) 0.0521(3) 0.6319(3) 0.0426(13) Uani 1 1 d . . .
H51 H 0.8265 0.0225 0.6127 0.051 Uiso 1 1 calc R . .
C52 C 0.7419(3) 0.1043(3) 0.5962(3) 0.0469(14) Uani 1 1 d . . .
H52 H 0.7491 0.1180 0.5471 0.056 Uiso 1 1 calc R . .
C53 C 0.6870(3) 0.1340(3) 0.6419(3) 0.0402(12) Uani 1 1 d . . .
H53 H 0.6493 0.1723 0.6308 0.048 Uiso 1 1 calc R . .
C54 C 0.6965(3) 0.0996(3) 0.7070(3) 0.0404(12) Uani 1 1 d . . .
H54 H 0.6658 0.1089 0.7493 0.049 Uiso 1 1 calc R . .
C55 C 0.7564(3) 0.0497(3) 0.7008(3) 0.0393(12) Uani 1 1 d . . .
H55 H 0.7751 0.0173 0.7378 0.047 Uiso 1 1 calc R . .
Fe6 Fe 0.41223(4) 0.21746(3) 0.92577(3) 0.02714(15) Uani 1 1 d . . .
C56 C 0.3911(3) 0.1454(2) 0.8518(2) 0.0260(9) Uani 1 1 d . . .
C57 C 0.4280(3) 0.1148(2) 0.9125(2) 0.0300(10) Uani 1 1 d . . .
H57 H 0.4797 0.0896 0.9150 0.036 Uiso 1 1 calc R . .
C58 C 0.3771(3) 0.1267(2) 0.9678(2) 0.0377(11) Uani 1 1 d . . .
H58 H 0.3879 0.1123 1.0168 0.045 Uiso 1 1 calc R . .
C59 C 0.3108(3) 0.1631(2) 0.9440(2) 0.0360(11) Uani 1 1 d . . .
H59 H 0.2663 0.1789 0.9729 0.043 Uiso 1 1 calc R . .
C60 C 0.3175(3) 0.1756(2) 0.8719(2) 0.0283(9) Uani 1 1 d . . .
H60 H 0.2784 0.2005 0.8411 0.034 Uiso 1 1 calc R . .
C61 C 0.4222(2) 0.1492(2) 0.7816(2) 0.0227(8) Uani 1 1 d . . .
N6 N 0.4930(2) 0.12310(19) 0.77106(18) 0.0308(8) Uani 1 1 d . . .
H6A H 0.5119 0.1232 0.7293 0.037 Uiso 1 1 calc R . .
H6B H 0.5213 0.1056 0.8058 0.037 Uiso 1 1 calc R . .
O6 O 0.37968(16) 0.17484(14) 0.73318(14) 0.0232(6) Uani 1 1 d . . .
C62 C 0.5224(3) 0.2564(3) 0.9467(3) 0.0471(14) Uani 1 1 d . . .
H62 H 0.5736 0.2306 0.9463 0.057 Uiso 1 1 calc R . .
C63 C 0.4741(3) 0.2654(3) 1.0041(3) 0.0425(12) Uani 1 1 d . . .
H63 H 0.4848 0.2469 1.0517 0.051 Uiso 1 1 calc R . .
C64 C 0.4078(3) 0.3053(3) 0.9824(3) 0.0412(12) Uani 1 1 d . . .
H64 H 0.3632 0.3197 1.0119 0.049 Uiso 1 1 calc R . .
C65 C 0.4154(3) 0.3212(3) 0.9122(3) 0.0416(12) Uani 1 1 d . . .
H65 H 0.3774 0.3488 0.8828 0.050 Uiso 1 1 calc R . .
C66 C 0.4862(3) 0.2910(3) 0.8905(3) 0.0470(14) Uani 1 1 d . . .
H66 H 0.5070 0.2936 0.8428 0.056 Uiso 1 1 calc R . .
B1 B 0.1714(4) 0.4257(4) 0.4047(3) 0.0493(16) Uani 1 1 d . . .
F1 F 0.1772(2) 0.3563(2) 0.4147(2) 0.0791(7) Uiso 1 1 d D . .
F2 F 0.2378(5) 0.4462(5) 0.3594(4) 0.0791(7) Uiso 0.50 1 d P . .
F3 F 0.1045(7) 0.4419(7) 0.3670(6) 0.0791(7) Uiso 0.50 1 d P . .
F4 F 0.1870(5) 0.4623(4) 0.4618(4) 0.0791(7) Uiso 0.50 1 d P . .
B2 B 0.6708(3) 0.1578(3) 0.3928(3) 0.0385(13) Uani 1 1 d . . .
F5 F 0.65843(18) 0.20453(16) 0.34105(16) 0.0511(8) Uani 1 1 d . . .
F6 F 0.7404(2) 0.1225(2) 0.3790(2) 0.0771(12) Uani 1 1 d . . .
F7 F 0.6104(2) 0.10980(17) 0.39216(16) 0.0574(9) Uani 1 1 d . . .
F8 F 0.6751(2) 0.18936(19) 0.45623(16) 0.0707(11) Uani 1 1 d . . .
F4A F 0.2379(5) 0.4527(4) 0.3950(4) 0.0791(7) Uiso 0.50 1 d PD . .
F2A F 0.1333(5) 0.4585(4) 0.4616(4) 0.0791(7) Uiso 0.50 1 d PD . .
F3A F 0.1131(7) 0.4375(7) 0.3544(5) 0.0791(7) Uiso 0.50 1 d PD . .

loop_
_atom_site_aniso_label
_atom_site_aniso_U_11
_atom_site_aniso_U_22
_atom_site_aniso_U_33
_atom_site_aniso_U_23
_atom_site_aniso_U_13
_atom_site_aniso_U_12
Ni1 0.0185(2) 0.0204(3) 0.0214(2) -0.0005(2) 0.00175(19) 0.0002(2)
Fe1 0.0189(3) 0.0304(3) 0.0245(3) -0.0031(3) 0.0013(2) -0.0017(2)
C1 0.0193(19) 0.025(2) 0.0199(18) 0.0023(16) 0.0001(14) 0.0004(16)
C2 0.028(2) 0.026(2) 0.028(2) 0.0045(18) 0.0014(17) 0.0009(18)
C3 0.024(2) 0.040(3) 0.026(2) -0.0036(19) -0.0034(17) 0.0015(19)
C4 0.024(2) 0.033(3) 0.031(2) -0.0084(19) -0.0021(17) -0.0026(18)
C5 0.024(2) 0.028(2) 0.029(2) -0.0015(18) 0.0024(17) -0.0006(17)
C6 0.0170(18) 0.028(2) 0.0190(18) -0.0007(16) 0.0026(14) 0.0003(16)
N1 0.0211(17) 0.028(2) 0.0312(19) 0.0080(15) -0.0024(14) -0.0016(14)
O1 0.0204(14) 0.0228(15) 0.0279(15) 0.0003(12) 0.0006(11) -0.0018(11)
C7 0.046(3) 0.051(3) 0.044(3) -0.023(3) 0.016(2) -0.009(3)
C8 0.022(2) 0.045(3) 0.038(3) -0.005(2) 0.0073(18) 0.006(2)
C9 0.026(2) 0.047(3) 0.037(3) 0.002(2) 0.0075(19) -0.007(2)
C10 0.036(3) 0.076(4) 0.031(3) 0.019(3) 0.005(2) 0.008(3)
C11 0.035(3) 0.097(5) 0.024(2) -0.016(3) 0.003(2) -0.016(3)
Fe2 0.0317(4) 0.0307(4) 0.0420(4) -0.0023(3) -0.0064(3) 0.0033(3)
C12 0.029(2) 0.029(2) 0.033(2) -0.0047(19) 0.0012(18) 0.0052(18)
C13 0.032(2) 0.028(2) 0.036(2) -0.0057(19) 0.0002(19) 0.0033(19)
C14 0.040(3) 0.034(3) 0.049(3) -0.015(2) -0.014(2) 0.013(2)
C15 0.049(3) 0.031(3) 0.066(4) -0.016(3) -0.012(3) 0.010(2)
C16 0.046(3) 0.028(3) 0.068(4) 0.009(3) -0.003(3) 0.001(2)
C17 0.036(3) 0.032(3) 0.044(3) 0.003(2) 0.003(2) 0.002(2)
N2 0.087(4) 0.056(3) 0.035(2) 0.007(2) 0.023(2) 0.043(3)
O2 0.0310(16) 0.0262(16) 0.0265(15) -0.0023(12) 0.0026(12) 0.0055(13)
C18 0.032(3) 0.097(6) 0.094(5) 0.046(5) -0.001(3) -0.014(3)
C19 0.037(3) 0.068(4) 0.077(4) 0.002(4) -0.004(3) 0.013(3)
C20 0.052(2) 0.081(3) 0.118(4) -0.020(3) -0.017(3) -0.017(2)
C21 0.052(2) 0.081(3) 0.118(4) -0.020(3) -0.017(3) -0.017(2)
C22 0.052(2) 0.081(3) 0.118(4) -0.020(3) -0.017(3) -0.017(2)
Fe3 0.0349(4) 0.0322(4) 0.0273(3) 0.0037(3) 0.0054(3) -0.0008(3)
C23 0.040(3) 0.022(2) 0.024(2) 0.0006(17) 0.0007(18) -0.0013(18)
C27 0.043(3) 0.034(3) 0.030(2) 0.003(2) -0.006(2) -0.007(2)
C26 0.069(4) 0.036(3) 0.025(2) 0.002(2) 0.001(2) -0.008(3)
C25 0.068(4) 0.035(3) 0.036(3) 0.006(2) 0.019(3) 0.010(3)
C24 0.050(3) 0.037(3) 0.039(3) 0.012(2) 0.014(2) 0.015(2)
C28 0.029(2) 0.022(2) 0.026(2) 0.0005(17) 0.0030(17) -0.0031(17)
N3 0.030(2) 0.050(3) 0.029(2) 0.0115(18) 0.0012(16) 0.0073(18)
O3 0.0271(15) 0.0243(16) 0.0249(14) 0.0061(12) 0.0038(12) 0.0034(12)
C29 0.071(4) 0.048(3) 0.042(3) -0.009(3) 0.015(3) -0.024(3)
C30 0.062(4) 0.060(4) 0.048(3) -0.006(3) -0.013(3) -0.014(3)
C31 0.042(3) 0.055(4) 0.071(4) -0.004(3) 0.014(3) -0.015(3)
C32 0.067(4) 0.036(3) 0.053(3) 0.002(3) 0.023(3) -0.012(3)
C33 0.056(4) 0.029(3) 0.074(4) -0.007(3) 0.014(3) 0.001(2)
Fe4 0.0298(3) 0.0326(4) 0.0346(4) -0.0010(3) 0.0035(3) -0.0079(3)
C34 0.0187(19) 0.029(2) 0.030(2) -0.0002(18) 0.0024(16) -0.0048(17)
C35 0.031(2) 0.030(2) 0.032(2) 0.0016(19) 0.0042(18) -0.0054(19)
C36 0.034(3) 0.042(3) 0.032(2) 0.003(2) -0.0039(19) -0.006(2)
C37 0.035(3) 0.039(3) 0.035(2) -0.008(2) -0.005(2) -0.009(2)
C38 0.029(2) 0.033(3) 0.036(2) -0.001(2) 0.0019(19) -0.0018(19)
C39 0.032(2) 0.031(3) 0.029(2) 0.0028(19) 0.0010(18) -0.0043(19)
N4 0.051(3) 0.037(3) 0.053(3) 0.013(2) -0.025(2) -0.016(2)
O4 0.0276(16) 0.0269(17) 0.0388(17) -0.0021(14) -0.0011(13) -0.0077(13)
C40 0.054(3) 0.058(4) 0.035(3) -0.005(3) 0.016(2) -0.015(3)
C41 0.041(3) 0.041(3) 0.058(3) -0.011(3) 0.012(3) -0.009(2)
C42 0.028(3) 0.047(3) 0.065(4) -0.013(3) 0.011(2) -0.005(2)
C43 0.040(3) 0.044(3) 0.061(4) -0.007(3) 0.018(3) -0.012(2)
C44 0.052(3) 0.050(3) 0.046(3) 0.012(3) 0.023(3) -0.005(3)
Fe5 0.0216(3) 0.0285(3) 0.0281(3) 0.0006(3) 0.0030(2) 0.0016(2)
C45 0.021(2) 0.023(2) 0.029(2) -0.0007(17) 0.0041(16) 0.0005(16)
C46 0.023(2) 0.031(2) 0.031(2) 0.0048(18) 0.0042(17) -0.0027(18)
C47 0.031(2) 0.028(2) 0.042(3) 0.008(2) -0.001(2) 0.0014(19)
C48 0.033(2) 0.037(3) 0.033(2) -0.003(2) -0.0017(19) 0.009(2)
C49 0.029(2) 0.033(2) 0.026(2) -0.0051(18) 0.0013(17) 0.0079(19)
C50 0.0175(18) 0.023(2) 0.0228(19) -0.0021(16) -0.0019(15) -0.0031(15)
N5 0.045(2) 0.033(2) 0.0248(18) 0.0060(16) 0.0133(16) 0.0124(18)
O5 0.0207(14) 0.0230(15) 0.0217(13) -0.0003(11) 0.0033(11) 0.0040(11)
C51 0.019(2) 0.058(4) 0.052(3) -0.005(3) 0.005(2) -0.005(2)
C52 0.036(3) 0.054(4) 0.051(3) 0.006(3) 0.004(2) -0.026(3)
C53 0.040(3) 0.028(3) 0.052(3) -0.003(2) -0.005(2) -0.004(2)
C54 0.032(3) 0.042(3) 0.046(3) -0.009(2) -0.002(2) -0.004(2)
C55 0.031(3) 0.046(3) 0.041(3) -0.002(2) -0.007(2) 0.004(2)
Fe6 0.0299(3) 0.0285(4) 0.0231(3) -0.0042(3) 0.0020(2) -0.0004(3)
C56 0.030(2) 0.023(2) 0.026(2) -0.0058(17) 0.0015(17) -0.0042(17)
C57 0.039(3) 0.024(2) 0.027(2) 0.0020(18) -0.0018(18) 0.0024(19)
C58 0.054(3) 0.034(3) 0.025(2) 0.004(2) 0.007(2) -0.003(2)
C59 0.045(3) 0.034(3) 0.030(2) -0.003(2) 0.016(2) -0.004(2)
C60 0.035(2) 0.026(2) 0.024(2) -0.0034(17) 0.0057(17) -0.0025(18)
C61 0.026(2) 0.021(2) 0.0212(19) -0.0045(16) 0.0019(16) -0.0032(16)
N6 0.030(2) 0.039(2) 0.0239(18) 0.0011(16) 0.0025(15) 0.0109(16)
O6 0.0228(14) 0.0257(16) 0.0210(14) -0.0007(12) 0.0008(11) 0.0029(12)
C62 0.032(3) 0.042(3) 0.067(4) -0.022(3) -0.006(2) 0.001(2)
C63 0.051(3) 0.039(3) 0.037(3) -0.011(2) -0.009(2) 0.001(2)
C64 0.039(3) 0.036(3) 0.049(3) -0.018(2) 0.007(2) -0.003(2)
C65 0.046(3) 0.031(3) 0.047(3) 0.002(2) -0.013(2) -0.004(2)
C66 0.055(3) 0.043(3) 0.045(3) -0.011(2) 0.014(3) -0.022(3)
B1 0.050(4) 0.054(4) 0.043(3) 0.001(3) -0.012(3) 0.008(3)
B2 0.034(3) 0.046(4) 0.036(3) 0.007(3) 0.010(2) -0.001(3)
F5 0.0521(19) 0.0494(19) 0.0521(18) 0.0214(15) 0.0070(14) 0.0075(15)
F6 0.057(2) 0.087(3) 0.088(3) 0.031(2) 0.013(2) 0.037(2)
F7 0.072(2) 0.054(2) 0.0479(18) -0.0073(15) 0.0258(16) -0.0230(17)
F8 0.100(3) 0.074(3) 0.0393(18) -0.0062(17) 0.0082(18) -0.029(2)

loop_
_atom_type_symbol
_atom_type_description
_atom_type_scat_dispersion_real
_atom_type_scat_dispersion_imag
_atom_type_scat_source
C C 0.0033 0.0016 'International Tables Vol C Tables 4.2.6.8 and 6.1.1.4'
H H 0.0000 0.0000 'International Tables Vol C Tables 4.2.6.8 and 6.1.1.4'
N N 0.0061 0.0033 'International Tables Vol C Tables 4.2.6.8 and 6.1.1.4'
O O 0.0106 0.0060 'International Tables Vol C Tables 4.2.6.8 and 6.1.1.4'
F F 0.0171 0.0103 'International Tables Vol C Tables 4.2.6.8 and 6.1.1.4'
Ni Ni 0.3393 1.1124 'International Tables Vol C Tables 4.2.6.8 and 6.1.1.4'
Fe Fe 0.3463 0.8444 'International Tables Vol C Tables 4.2.6.8 and 6.1.1.4'
B B 0.0013 0.0007 'International Tables Vol C Tables 4.2.6.8 and 6.1.1.4'

loop_
_geom_angle_atom_site_label_1
_geom_angle_atom_site_label_2
_geom_angle_atom_site_label_3
_geom_angle
_geom_angle_site_symmetry_1
_geom_angle_site_symmetry_3
_geom_angle_publ_flag
O1 Ni1 O2 89.78(11) . . ?
O1 Ni1 O4 176.79(12) . . ?
O2 Ni1 O4 92.65(12) . . ?
O1 Ni1 O5 92.10(11) . . ?
O2 Ni1 O5 177.63(12) . . ?
O4 Ni1 O5 85.53(12) . . ?
O1 Ni1 O6 89.62(11) . . ?
O2 Ni1 O6 93.30(11) . . ?
O4 Ni1 O6 88.14(11) . . ?
O5 Ni1 O6 88.16(11) . . ?
O1 Ni1 O3 89.17(11) . . ?
O2 Ni1 O3 83.76(11) . . ?
O4 Ni1 O3 93.18(12) . . ?
O5 Ni1 O3 94.82(11) . . ?
O6 Ni1 O3 176.82(11) . . ?
C1 Fe1 C5 41.25(16) . . ?
C1 Fe1 C7 123.58(19) . . ?
C5 Fe1 C7 160.54(19) . . ?
C1 Fe1 C10 122.19(18) . . ?
C5 Fe1 C10 107.1(2) . . ?
C7 Fe1 C10 68.9(2) . . ?
C1 Fe1 C9 158.10(19) . . ?
C5 Fe1 C9 121.9(2) . . ?
C7 Fe1 C9 68.1(2) . . ?
C10 Fe1 C9 40.44(19) . . ?
C1 Fe1 C11 107.45(18) . . ?
C5 Fe1 C11 123.6(2) . . ?
C7 Fe1 C11 41.0(2) . . ?
C10 Fe1 C11 41.0(2) . . ?
C9 Fe1 C11 68.2(2) . . ?
C1 Fe1 C2 41.23(16) . . ?
C5 Fe1 C2 69.26(17) . . ?
C7 Fe1 C2 107.2(2) . . ?
C10 Fe1 C2 158.6(2) . . ?
C9 Fe1 C2 159.40(18) . . ?
C11 Fe1 C2 122.3(2) . . ?
C1 Fe1 C3 68.69(16) . . ?
C5 Fe1 C3 68.53(17) . . ?
C7 Fe1 C3 122.0(2) . . ?
C10 Fe1 C3 159.4(2) . . ?
C9 Fe1 C3 123.43(18) . . ?
C11 Fe1 C3 158.2(2) . . ?
C2 Fe1 C3 40.66(17) . . ?
C1 Fe1 C4 68.70(16) . . ?
C5 Fe1 C4 40.62(16) . . ?
C7 Fe1 C4 157.5(2) . . ?
C10 Fe1 C4 123.2(2) . . ?
C9 Fe1 C4 107.65(19) . . ?
C11 Fe1 C4 160.0(2) . . ?
C2 Fe1 C4 68.56(18) . . ?
C3 Fe1 C4 40.47(18) . . ?
C1 Fe1 C8 159.86(19) . . ?
C5 Fe1 C8 157.50(19) . . ?
C7 Fe1 C8 40.44(19) . . ?
C10 Fe1 C8 68.4(2) . . ?
C9 Fe1 C8 40.5(2) . . ?
C11 Fe1 C8 68.4(2) . . ?
C2 Fe1 C8 123.03(19) . . ?
C3 Fe1 C8 107.43(18) . . ?
C4 Fe1 C8 122.02(18) . . ?
C5 C1 C2 108.2(4) . . ?
C5 C1 C6 127.7(4) . . ?
C2 C1 C6 124.1(4) . . ?
C5 C1 Fe1 69.7(2) . . ?
C2 C1 Fe1 70.3(2) . . ?
C6 C1 Fe1 124.3(3) . . ?
C3 C2 C1 107.1(4) . . ?
C3 C2 Fe1 69.8(2) . . ?
C1 C2 Fe1 68.5(2) . . ?
C3 C2 H2 126.4 . . ?
C1 C2 H2 126.4 . . ?
Fe1 C2 H2 126.4 . . ?
C4 C3 C2 108.6(4) . . ?
C4 C3 Fe1 69.8(2) . . ?
C2 C3 Fe1 69.6(2) . . ?
C4 C3 H3 125.7 . . ?
C2 C3 H3 125.7 . . ?
Fe1 C3 H3 125.7 . . ?
C5 C4 C3 108.3(4) . . ?
C5 C4 Fe1 69.0(2) . . ?
C3 C4 Fe1 69.7(2) . . ?
C5 C4 H4 125.8 . . ?
C3 C4 H4 125.8 . . ?
Fe1 C4 H4 125.8 . . ?
C4 C5 C1 107.8(4) . . ?
C4 C5 Fe1 70.4(2) . . ?
C1 C5 Fe1 69.1(2) . . ?
C4 C5 H5 126.1 . . ?
C1 C5 H5 126.1 . . ?
Fe1 C5 H5 126.1 . . ?
O1 C6 N1 122.6(4) . . ?
O1 C6 C1 119.7(4) . . ?
N1 C6 C1 117.7(4) . . ?
C6 N1 H1A 120.0 . . ?
C6 N1 H1B 120.0 . . ?
H1A N1 H1B 120.0 . . ?
C6 O1 Ni1 132.3(3) . . ?
C8 C7 C11 108.3(5) . . ?
C8 C7 Fe1 70.5(3) . . ?
C11 C7 Fe1 69.9(3) . . ?
C8 C7 H7 125.8 . . ?
C11 C7 H7 125.8 . . ?
Fe1 C7 H7 125.8 . . ?
C7 C8 C9 107.6(5) . . ?
C7 C8 Fe1 69.1(3) . . ?
C9 C8 Fe1 69.4(2) . . ?
C7 C8 H8 126.2 . . ?
C9 C8 H8 126.2 . . ?
Fe1 C8 H8 126.2 . . ?
C10 C9 C8 108.9(5) . . ?
C10 C9 Fe1 69.6(3) . . ?
C8 C9 Fe1 70.2(3) . . ?
C10 C9 H9 125.5 . . ?
C8 C9 H9 125.5 . . ?
Fe1 C9 H9 125.5 . . ?
C9 C10 C11 107.6(5) . . ?
C9 C10 Fe1 69.9(3) . . ?
C11 C10 Fe1 69.8(3) . . ?
C9 C10 H10 126.2 . . ?
C11 C10 H10 126.2 . . ?
Fe1 C10 H10 126.2 . . ?
C7 C11 C10 107.5(4) . . ?
C7 C11 Fe1 69.1(3) . . ?
C10 C11 Fe1 69.3(3) . . ?
C7 C11 H11 126.3 . . ?
C10 C11 H11 126.3 . . ?
Fe1 C11 H11 126.3 . . ?
C22 Fe2 C13 106.9(3) . . ?
C22 Fe2 C21 40.8(3) . . ?
C13 Fe2 C21 119.0(3) . . ?
C22 Fe2 C20 69.0(3) . . ?
C13 Fe2 C20 154.1(3) . . ?
C21 Fe2 C20 41.1(3) . . ?
C22 Fe2 C17 125.7(3) . . ?
C13 Fe2 C17 40.83(18) . . ?
C21 Fe2 C17 107.2(3) . . ?
C20 Fe2 C17 119.5(3) . . ?
C22 Fe2 C14 119.7(3) . . ?
C13 Fe2 C14 41.73(18) . . ?
C21 Fe2 C14 154.6(3) . . ?
C20 Fe2 C14 162.8(3) . . ?
C17 Fe2 C14 69.1(2) . . ?
C22 Fe2 C16 163.7(3) . . ?
C13 Fe2 C16 68.5(2) . . ?
C21 Fe2 C16 126.5(3) . . ?
C20 Fe2 C16 107.9(3) . . ?
C17 Fe2 C16 40.8(2) . . ?
C14 Fe2 C16 68.0(2) . . ?
C22 Fe2 C18 40.5(3) . . ?
C13 Fe2 C18 126.4(2) . . ?
C21 Fe2 C18 67.8(3) . . ?
C20 Fe2 C18 67.9(3) . . ?
C17 Fe2 C18 163.5(2) . . ?
C14 Fe2 C18 108.2(3) . . ?
C16 Fe2 C18 154.7(3) . . ?
C22 Fe2 C15 155.1(3) . . ?
C13 Fe2 C15 68.51(19) . . ?
C21 Fe2 C15 163.2(3) . . ?
C20 Fe2 C15 126.0(3) . . ?
C17 Fe2 C15 67.8(2) . . ?
C14 Fe2 C15 40.4(2) . . ?
C16 Fe2 C15 39.4(2) . . ?
C18 Fe2 C15 121.4(3) . . ?
C22 Fe2 C19 67.6(3) . . ?
C13 Fe2 C19 164.2(2) . . ?
C21 Fe2 C19 67.3(3) . . ?
C20 Fe2 C19 39.7(3) . . ?
C17 Fe2 C19 154.4(2) . . ?
C14 Fe2 C19 126.8(2) . . ?
C16 Fe2 C19 120.9(2) . . ?
C18 Fe2 C19 39.9(2) . . ?
C15 Fe2 C19 109.8(2) . . ?
O2 C12 N2 121.0(4) . . ?
O2 C12 C13 119.9(4) . . ?
N2 C12 C13 119.1(4) . . ?
C17 C13 C14 107.7(4) . . ?
C17 C13 C12 125.6(4) . . ?
C14 C13 C12 126.6(4) . . ?
C17 C13 Fe2 70.3(3) . . ?
C14 C13 Fe2 69.8(3) . . ?
C12 C13 Fe2 122.6(3) . . ?
C15 C14 C13 106.8(5) . . ?
C15 C14 Fe2 70.8(3) . . ?
C13 C14 Fe2 68.5(3) . . ?
C15 C14 H14 126.6 . . ?
C13 C14 H14 126.6 . . ?
Fe2 C14 H14 126.6 . . ?
C16 C15 C14 109.2(5) . . ?
C16 C15 Fe2 70.1(3) . . ?
C14 C15 Fe2 68.7(3) . . ?
C16 C15 H15 125.4 . . ?
C14 C15 H15 125.4 . . ?
Fe2 C15 H15 125.4 . . ?
C15 C16 C17 108.5(5) . . ?
C15 C16 Fe2 70.5(3) . . ?
C17 C16 Fe2 68.8(3) . . ?
C15 C16 H16 125.8 . . ?
C17 C16 H16 125.8 . . ?
Fe2 C16 H16 125.8 . . ?
C13 C17 C16 107.7(4) . . ?
C13 C17 Fe2 68.9(3) . . ?
C16 C17 Fe2 70.4(3) . . ?
C13 C17 H17 126.1 . . ?
C16 C17 H17 126.1 . . ?
Fe2 C17 H17 126.1 . . ?
C12 N2 H2A 120.0 . . ?
C12 N2 H2B 120.0 . . ?
H2A N2 H2B 120.0 . . ?
C12 O2 Ni1 135.9(3) . . ?
C22 C18 C19 107.4(7) . . ?
C22 C18 Fe2 67.9(4) . . ?
C19 C18 Fe2 70.3(4) . . ?
C22 C18 H18 126.3 . . ?
C19 C18 H18 126.3 . . ?
Fe2 C18 H18 126.3 . . ?
C20 C19 C18 109.2(7) . . ?
C20 C19 Fe2 68.7(4) . . ?
C18 C19 Fe2 69.8(3) . . ?
C20 C19 H19 125.3 . . ?
C18 C19 H19 125.3 . . ?
Fe2 C19 H19 125.3 . . ?
C19 C20 C21 107.1(8) . . ?
C19 C20 Fe2 71.5(4) . . ?
C21 C20 Fe2 69.0(4) . . ?
C19 C20 H20 126.4 . . ?
C21 C20 H20 126.4 . . ?
Fe2 C20 H20 126.4 . . ?
C22 C21 C20 108.1(8) . . ?
C22 C21 Fe2 69.3(4) . . ?
C20 C21 Fe2 69.9(4) . . ?
C22 C21 H21 125.9 . . ?
C20 C21 H21 125.9 . . ?
Fe2 C21 H21 125.9 . . ?
C21 C22 C18 108.1(8) . . ?
C21 C22 Fe2 69.9(5) . . ?
C18 C22 Fe2 71.7(4) . . ?
C21 C22 H22 125.9 . . ?
C18 C22 H22 125.9 . . ?
Fe2 C22 H22 125.9 . . ?
C27 Fe3 C23 41.56(17) . . ?
C27 Fe3 C24 69.5(2) . . ?
C23 Fe3 C24 41.54(18) . . ?
C27 Fe3 C32 125.9(2) . . ?
C23 Fe3 C32 165.2(2) . . ?
C24 Fe3 C32 151.2(2) . . ?
C27 Fe3 C30 154.4(2) . . ?
C23 Fe3 C30 120.5(2) . . ?
C24 Fe3 C30 109.7(2) . . ?
C32 Fe3 C30 67.6(3) . . ?
C27 Fe3 C26 40.72(19) . . ?
C23 Fe3 C26 68.97(18) . . ?
C24 Fe3 C26 68.3(2) . . ?
C32 Fe3 C26 106.3(2) . . ?
C30 Fe3 C26 164.5(2) . . ?
C27 Fe3 C33 106.7(2) . . ?
C23 Fe3 C33 127.4(2) . . ?
C24 Fe3 C33 166.8(2) . . ?
C32 Fe3 C33 41.2(2) . . ?
C30 Fe3 C33 68.0(3) . . ?
C26 Fe3 C33 117.6(2) . . ?
C27 Fe3 C29 119.4(2) . . ?
C23 Fe3 C29 109.5(2) . . ?
C24 Fe3 C29 130.0(2) . . ?
C32 Fe3 C29 67.8(2) . . ?
C30 Fe3 C29 40.5(2) . . ?
C26 Fe3 C29 152.3(3) . . ?
C33 Fe3 C29 39.9(2) . . ?
C27 Fe3 C31 162.7(2) . . ?
C23 Fe3 C31 154.3(2) . . ?
C24 Fe3 C31 118.9(2) . . ?
C32 Fe3 C31 39.7(2) . . ?
C30 Fe3 C31 40.9(2) . . ?
C26 Fe3 C31 125.5(2) . . ?
C33 Fe3 C31 68.4(2) . . ?
C29 Fe3 C31 68.3(2) . . ?
C27 Fe3 C25 68.9(2) . . ?
C23 Fe3 C25 69.03(19) . . ?
C24 Fe3 C25 40.32(19) . . ?
C32 Fe3 C25 117.1(2) . . ?
C30 Fe3 C25 128.0(3) . . ?
C26 Fe3 C25 40.6(2) . . ?
C33 Fe3 C25 151.4(2) . . ?
C29 Fe3 C25 166.8(3) . . ?
C31 Fe3 C25 107.0(2) . . ?
C27 C23 C24 106.8(4) . . ?
C27 C23 C28 128.1(4) . . ?
C24 C23 C28 125.0(4) . . ?
C27 C23 Fe3 69.2(3) . . ?
C24 C23 Fe3 69.3(3) . . ?
C28 C23 Fe3 123.8(3) . . ?
C26 C27 C23 107.6(4) . . ?
C26 C27 Fe3 70.1(3) . . ?
C23 C27 Fe3 69.3(3) . . ?
C26 C27 H27 126.2 . . ?
C23 C27 H27 126.2 . . ?
Fe3 C27 H27 126.2 . . ?
C27 C26 C25 109.0(4) . . ?
C27 C26 Fe3 69.1(3) . . ?
C25 C26 Fe3 70.3(3) . . ?
C27 C26 H26 125.5 . . ?
C25 C26 H26 125.5 . . ?
Fe3 C26 H26 125.5 . . ?
C24 C25 C26 107.8(4) . . ?
C24 C25 Fe3 68.9(3) . . ?
C26 C25 Fe3 69.1(3) . . ?
C24 C25 H25 126.1 . . ?
C26 C25 H25 126.1 . . ?
Fe3 C25 H25 126.1 . . ?
C25 C24 C23 108.7(4) . . ?
C25 C24 Fe3 70.8(3) . . ?
C23 C24 Fe3 69.2(3) . . ?
C25 C24 H24 125.6 . . ?
C23 C24 H24 125.6 . . ?
Fe3 C24 H24 125.6 . . ?
O3 C28 N3 121.8(4) . . ?
O3 C28 C23 119.9(4) . . ?
N3 C28 C23 118.3(4) . . ?
C28 N3 H3A 120.0 . . ?
C28 N3 H3B 120.0 . . ?
H3A N3 H3B 120.0 . . ?
C28 O3 Ni1 133.4(3) . . ?
C33 C29 C30 108.8(5) . . ?
C33 C29 Fe3 69.9(3) . . ?
C30 C29 Fe3 69.6(3) . . ?
C33 C29 H29 125.6 . . ?
C30 C29 H29 125.6 . . ?
Fe3 C29 H29 125.6 . . ?
C29 C30 C31 107.9(5) . . ?
C29 C30 Fe3 69.9(3) . . ?
C31 C30 Fe3 69.9(3) . . ?
C29 C30 H30 126.0 . . ?
C31 C30 H30 126.0 . . ?
Fe3 C30 H30 126.0 . . ?
C32 C31 C30 107.2(5) . . ?
C32 C31 Fe3 69.5(3) . . ?
C30 C31 Fe3 69.2(3) . . ?
C32 C31 H31 126.4 . . ?
C30 C31 H31 126.4 . . ?
Fe3 C31 H31 126.4 . . ?
C31 C32 C33 109.3(5) . . ?
C31 C32 Fe3 70.8(3) . . ?
C33 C32 Fe3 69.7(3) . . ?
C31 C32 H32 125.4 . . ?
C33 C32 H32 125.4 . . ?
Fe3 C32 H32 125.4 . . ?
C29 C33 C32 106.9(6) . . ?
C29 C33 Fe3 70.2(3) . . ?
C32 C33 Fe3 69.0(3) . . ?
C29 C33 H33 126.6 . . ?
C32 C33 H33 126.6 . . ?
Fe3 C33 H33 126.6 . . ?
C34 Fe4 C38 41.46(17) . . ?
C34 Fe4 C35 41.01(17) . . ?
C38 Fe4 C35 68.94(19) . . ?
C34 Fe4 C40 109.3(2) . . ?
C38 Fe4 C40 131.5(2) . . ?
C35 Fe4 C40 117.5(2) . . ?
C34 Fe4 C44 118.0(2) . . ?
C38 Fe4 C44 109.7(2) . . ?
C35 Fe4 C44 150.6(2) . . ?
C40 Fe4 C44 40.2(2) . . ?
C34 Fe4 C43 150.2(2) . . ?
C38 Fe4 C43 116.8(2) . . ?
C35 Fe4 C43 167.7(2) . . ?
C40 Fe4 C43 67.7(2) . . ?
C44 Fe4 C43 40.1(2) . . ?
C34 Fe4 C41 130.46(19) . . ?
C38 Fe4 C41 170.0(2) . . ?
C35 Fe4 C41 108.6(2) . . ?
C40 Fe4 C41 40.2(2) . . ?
C44 Fe4 C41 67.4(2) . . ?
C43 Fe4 C41 67.7(2) . . ?
C34 Fe4 C37 68.65(18) . . ?
C38 Fe4 C37 40.63(18) . . ?
C35 Fe4 C37 67.84(19) . . ?
C40 Fe4 C37 170.0(2) . . ?
C44 Fe4 C37 131.3(2) . . ?
C43 Fe4 C37 108.8(2) . . ?
C41 Fe4 C37 148.4(2) . . ?
C34 Fe4 C42 168.6(2) . . ?
C38 Fe4 C42 148.6(2) . . ?
C35 Fe4 C42 129.4(2) . . ?
C40 Fe4 C42 67.9(2) . . ?
C44 Fe4 C42 67.6(2) . . ?
C43 Fe4 C42 40.3(2) . . ?
C41 Fe4 C42 40.4(2) . . ?
C37 Fe4 C42 116.1(2) . . ?
C34 Fe4 C36 68.27(18) . . ?
C38 Fe4 C36 68.09(19) . . ?
C35 Fe4 C36 40.14(18) . . ?
C40 Fe4 C36 149.4(2) . . ?
C44 Fe4 C36 168.7(2) . . ?
C43 Fe4 C36 129.9(2) . . ?
C41 Fe4 C36 116.7(2) . . ?
C37 Fe4 C36 39.94(19) . . ?
C42 Fe4 C36 108.1(2) . . ?
C35 C34 C38 107.3(4) . . ?
C35 C34 C39 124.5(4) . . ?
C38 C34 C39 128.2(4) . . ?
C35 C34 Fe4 70.0(2) . . ?
C38 C34 Fe4 69.4(2) . . ?
C39 C34 Fe4 127.7(3) . . ?
C36 C35 C34 108.3(4) . . ?
C36 C35 Fe4 70.9(3) . . ?
C34 C35 Fe4 69.0(2) . . ?
C36 C35 H35 125.9 . . ?
C34 C35 H35 125.9 . . ?
Fe4 C35 H35 125.9 . . ?
C37 C36 C35 108.5(4) . . ?
C37 C36 Fe4 69.7(3) . . ?
C35 C36 Fe4 69.0(3) . . ?
C37 C36 H36 125.7 . . ?
C35 C36 H36 125.7 . . ?
Fe4 C36 H36 125.7 . . ?
C36 C37 C38 108.5(4) . . ?
C36 C37 Fe4 70.4(3) . . ?
C38 C37 Fe4 68.8(3) . . ?
C36 C37 H37 125.8 . . ?
C38 C37 H37 125.8 . . ?
Fe4 C37 H37 125.8 . . ?
C37 C38 C34 107.5(4) . . ?
C37 C38 Fe4 70.6(3) . . ?
C34 C38 Fe4 69.1(2) . . ?
C37 C38 H38 126.3 . . ?
C34 C38 H38 126.3 . . ?
Fe4 C38 H38 126.3 . . ?
O4 C39 N4 121.1(4) . . ?
O4 C39 C34 120.4(4) . . ?
N4 C39 C34 118.5(4) . . ?
C39 N4 H4A 120.0 . . ?
C39 N4 H4B 120.0 . . ?
H4A N4 H4B 120.0 . . ?
C39 O4 Ni1 134.9(3) . . ?
C44 C40 C41 108.0(5) . . ?
C44 C40 Fe4 70.0(3) . . ?
C41 C40 Fe4 70.3(3) . . ?
C44 C40 H40 126.0 . . ?
C41 C40 H40 126.0 . . ?
Fe4 C40 H40 126.0 . . ?
C40 C41 C42 108.1(5) . . ?
C40 C41 Fe4 69.4(3) . . ?
C42 C41 Fe4 70.1(3) . . ?
C40 C41 H41 125.9 . . ?
C42 C41 H41 125.9 . . ?
Fe4 C41 H41 125.9 . . ?
C43 C42 C41 107.3(5) . . ?
C43 C42 Fe4 69.5(3) . . ?
C41 C42 Fe4 69.5(3) . . ?
C43 C42 H42 126.3 . . ?
C41 C42 H42 126.3 . . ?
Fe4 C42 H42 126.3 . . ?
C44 C43 C42 108.0(5) . . ?
C44 C43 Fe4 69.7(3) . . ?
C42 C43 Fe4 70.2(3) . . ?
C44 C43 H43 126.0 . . ?
C42 C43 H43 126.0 . . ?
Fe4 C43 H43 126.0 . . ?
C40 C44 C43 108.6(5) . . ?
C40 C44 Fe4 69.8(3) . . ?
C43 C44 Fe4 70.2(3) . . ?
C40 C44 H44 125.7 . . ?
C43 C44 H44 125.7 . . ?
Fe4 C44 H44 125.7 . . ?
C45 Fe5 C49 41.66(16) . . ?
C45 Fe5 C52 118.9(2) . . ?
C49 Fe5 C52 104.2(2) . . ?
C45 Fe5 C53 104.07(19) . . ?
C49 Fe5 C53 120.1(2) . . ?
C52 Fe5 C53 40.9(2) . . ?
C45 Fe5 C51 155.56(19) . . ?
C49 Fe5 C51 120.47(19) . . ?
C52 Fe5 C51 40.4(2) . . ?
C53 Fe5 C51 68.5(2) . . ?
C45 Fe5 C46 41.43(16) . . ?
C49 Fe5 C46 69.45(17) . . ?
C52 Fe5 C46 156.4(2) . . ?
C53 Fe5 C46 121.4(2) . . ?
C51 Fe5 C46 162.1(2) . . ?
C45 Fe5 C48 69.32(17) . . ?
C49 Fe5 C48 40.96(17) . . ?
C52 Fe5 C48 122.3(2) . . ?
C53 Fe5 C48 157.7(2) . . ?
C51 Fe5 C48 108.3(2) . . ?
C46 Fe5 C48 68.51(18) . . ?
C45 Fe5 C54 122.24(18) . . ?
C49 Fe5 C54 157.92(19) . . ?
C52 Fe5 C54 68.4(2) . . ?
C53 Fe5 C54 40.8(2) . . ?
C51 Fe5 C54 68.2(2) . . ?
C46 Fe5 C54 108.61(19) . . ?
C48 Fe5 C54 160.4(2) . . ?
C45 Fe5 C55 159.94(18) . . ?
C49 Fe5 C55 158.32(18) . . ?
C52 Fe5 C55 67.9(2) . . ?
C53 Fe5 C55 68.0(2) . . ?
C51 Fe5 C55 40.6(2) . . ?
C46 Fe5 C55 125.73(19) . . ?
C48 Fe5 C55 124.91(19) . . ?
C54 Fe5 C55 39.94(19) . . ?
C45 Fe5 C47 68.63(17) . . ?
C49 Fe5 C47 68.55(19) . . ?
C52 Fe5 C47 160.3(2) . . ?
C53 Fe5 C47 158.6(2) . . ?
C51 Fe5 C47 126.2(2) . . ?
C46 Fe5 C47 40.09(17) . . ?
C48 Fe5 C47 40.49(18) . . ?
C54 Fe5 C47 125.0(2) . . ?
C55 Fe5 C47 111.7(2) . . ?
C49 C45 C46 107.6(4) . . ?
C49 C45 C50 126.9(4) . . ?
C46 C45 C50 124.8(4) . . ?
C49 C45 Fe5 69.3(2) . . ?
C46 C45 Fe5 70.7(2) . . ?
C50 C45 Fe5 118.2(3) . . ?
C47 C46 C45 107.5(4) . . ?
C47 C46 Fe5 70.3(3) . . ?
C45 C46 Fe5 67.9(2) . . ?
C47 C46 H46 126.2 . . ?
C45 C46 H46 126.2 . . ?
Fe5 C46 H46 126.2 . . ?
C46 C47 C48 109.3(4) . . ?
C46 C47 Fe5 69.6(3) . . ?
C48 C47 Fe5 69.5(3) . . ?
C46 C47 H47 125.3 . . ?
C48 C47 H47 125.3 . . ?
Fe5 C47 H47 125.3 . . ?
C47 C48 C49 107.5(4) . . ?
C47 C48 Fe5 70.0(3) . . ?
C49 C48 Fe5 68.1(3) . . ?
C47 C48 H48 126.3 . . ?
C49 C48 H48 126.3 . . ?
Fe5 C48 H48 126.3 . . ?
C48 C49 C45 108.1(4) . . ?
C48 C49 Fe5 70.9(3) . . ?
C45 C49 Fe5 69.0(2) . . ?
C48 C49 H49 126.0 . . ?
C45 C49 H49 126.0 . . ?
Fe5 C49 H49 126.0 . . ?
O5 C50 N5 121.7(4) . . ?
O5 C50 C45 119.0(4) . . ?
N5 C50 C45 119.4(4) . . ?
C50 N5 H5A 120.0 . . ?
C50 N5 H5B 120.0 . . ?
H5A N5 H5B 120.0 . . ?
C50 O5 Ni1 133.1(3) . . ?
C52 C51 C55 107.7(5) . . ?
C52 C51 Fe5 69.4(3) . . ?
C55 C51 Fe5 70.5(3) . . ?
C52 C51 H51 126.1 . . ?
C55 C51 H51 126.1 . . ?
Fe5 C51 H51 126.1 . . ?
C51 C52 C53 108.5(5) . . ?
C51 C52 Fe5 70.2(3) . . ?
C53 C52 Fe5 69.9(3) . . ?
C51 C52 H52 125.7 . . ?
C53 C52 H52 125.7 . . ?
Fe5 C52 H52 125.7 . . ?
C52 C53 C54 107.4(5) . . ?
C52 C53 Fe5 69.2(3) . . ?
C54 C53 Fe5 70.3(3) . . ?
C52 C53 H53 126.3 . . ?
C54 C53 H53 126.3 . . ?
Fe5 C53 H53 126.3 . . ?
C55 C54 C53 107.9(5) . . ?
C55 C54 Fe5 70.1(3) . . ?
C53 C54 Fe5 68.9(3) . . ?
C55 C54 H54 126.1 . . ?
C53 C54 H54 126.1 . . ?
Fe5 C54 H54 126.1 . . ?
C54 C55 C51 108.4(5) . . ?
C54 C55 Fe5 69.9(3) . . ?
C51 C55 Fe5 68.9(3) . . ?
C54 C55 H55 125.8 . . ?
C51 C55 H55 125.8 . . ?
Fe5 C55 H55 125.8 . . ?
C56 Fe6 C62 122.38(19) . . ?
C56 Fe6 C63 156.3(2) . . ?
C62 Fe6 C63 40.6(2) . . ?
C56 Fe6 C66 110.30(19) . . ?
C62 Fe6 C66 40.3(2) . . ?
C63 Fe6 C66 67.8(2) . . ?
C56 Fe6 C64 162.5(2) . . ?
C62 Fe6 C64 68.2(2) . . ?
C63 Fe6 C64 40.6(2) . . ?
C66 Fe6 C64 67.7(2) . . ?
C56 Fe6 C57 41.37(17) . . ?
C62 Fe6 C57 105.8(2) . . ?
C63 Fe6 C57 118.8(2) . . ?
C66 Fe6 C57 124.6(2) . . ?
C64 Fe6 C57 154.5(2) . . ?
C56 Fe6 C60 41.34(16) . . ?
C62 Fe6 C60 160.2(2) . . ?
C63 Fe6 C60 158.80(19) . . ?
C66 Fe6 C60 126.0(2) . . ?
C64 Fe6 C60 124.62(19) . . ?
C57 Fe6 C60 69.15(18) . . ?
C56 Fe6 C65 126.98(19) . . ?
C62 Fe6 C65 68.0(2) . . ?
C63 Fe6 C65 67.9(2) . . ?
C66 Fe6 C65 40.3(2) . . ?
C64 Fe6 C65 40.2(2) . . ?
C57 Fe6 C65 162.5(2) . . ?
C60 Fe6 C65 110.81(19) . . ?
C56 Fe6 C58 68.52(18) . . ?
C62 Fe6 C58 121.3(2) . . ?
C63 Fe6 C58 104.5(2) . . ?
C66 Fe6 C58 159.0(2) . . ?
C64 Fe6 C58 120.0(2) . . ?
C57 Fe6 C58 40.47(18) . . ?
C60 Fe6 C58 67.94(19) . . ?
C65 Fe6 C58 156.8(2) . . ?
C56 Fe6 C59 68.70(17) . . ?
C62 Fe6 C59 156.7(2) . . ?
C63 Fe6 C59 121.1(2) . . ?
C66 Fe6 C59 161.1(2) . . ?
C64 Fe6 C59 107.26(19) . . ?
C57 Fe6 C59 68.00(19) . . ?
C60 Fe6 C59 40.70(17) . . ?
C65 Fe6 C59 124.1(2) . . ?
C58 Fe6 C59 39.6(2) . . ?
C60 C56 C57 107.4(4) . . ?
C60 C56 C61 124.5(4) . . ?
C57 C56 C61 128.0(4) . . ?
C60 C56 Fe6 69.9(2) . . ?
C57 C56 Fe6 69.8(2) . . ?
C61 C56 Fe6 123.8(3) . . ?
C58 C57 C56 107.1(4) . . ?
C58 C57 Fe6 70.0(3) . . ?
C56 C57 Fe6 68.9(2) . . ?
C58 C57 H57 126.4 . . ?
C56 C57 H57 126.4 . . ?
Fe6 C57 H57 126.4 . . ?
C59 C58 C57 109.5(4) . . ?
C59 C58 Fe6 70.4(3) . . ?
C57 C58 Fe6 69.6(3) . . ?
C59 C58 H58 125.2 . . ?
C57 C58 H58 125.2 . . ?
Fe6 C58 H58 125.2 . . ?
C58 C59 C60 108.8(4) . . ?
C58 C59 Fe6 70.0(3) . . ?
C60 C59 Fe6 69.4(3) . . ?
C58 C59 H59 125.6 . . ?
C60 C59 H59 125.6 . . ?
Fe6 C59 H59 125.6 . . ?
C59 C60 C56 107.1(4) . . ?
C59 C60 Fe6 69.9(3) . . ?
C56 C60 Fe6 68.8(2) . . ?
C59 C60 H60 126.4 . . ?
C56 C60 H60 126.4 . . ?
Fe6 C60 H60 126.4 . . ?
O6 C61 N6 122.0(4) . . ?
O6 C61 C56 119.5(4) . . ?
N6 C61 C56 118.4(4) . . ?
C61 N6 H6A 120.0 . . ?
C61 N6 H6B 120.0 . . ?
H6A N6 H6B 120.0 . . ?
C61 O6 Ni1 133.4(3) . . ?
C66 C62 C63 107.7(5) . . ?
C66 C62 Fe6 70.0(3) . . ?
C63 C62 Fe6 69.8(3) . . ?
C66 C62 H62 126.2 . . ?
C63 C62 H62 126.2 . . ?
Fe6 C62 H62 126.2 . . ?
C62 C63 C64 107.8(5) . . ?
C62 C63 Fe6 69.6(3) . . ?
C64 C63 Fe6 69.8(3) . . ?
C62 C63 H63 126.1 . . ?
C64 C63 H63 126.1 . . ?
Fe6 C63 H63 126.1 . . ?
C65 C64 C63 108.2(5) . . ?
C65 C64 Fe6 70.2(3) . . ?
C63 C64 Fe6 69.6(3) . . ?
C65 C64 H64 125.9 . . ?
C63 C64 H64 125.9 . . ?
Fe6 C64 H64 125.9 . . ?
C64 C65 C66 107.7(5) . . ?
C64 C65 Fe6 69.6(3) . . ?
C66 C65 Fe6 69.5(3) . . ?
C64 C65 H65 126.2 . . ?
C66 C65 H65 126.2 . . ?
Fe6 C65 H65 126.2 . . ?
C62 C66 C65 108.7(5) . . ?
C62 C66 Fe6 69.7(3) . . ?
C65 C66 Fe6 70.2(3) . . ?
C62 C66 H66 125.7 . . ?
C65 C66 H66 125.7 . . ?
Fe6 C66 H66 125.7 . . ?
F4A B1 F4 75.4(6) . . ?
F4A B1 F3 123.1(9) . . ?
F4 B1 F3 117.0(8) . . ?
F4A B1 F1 112.1(7) . . ?
F4 B1 F1 113.8(6) . . ?
F3 B1 F1 111.1(8) . . ?
F4A B1 F3A 116.0(8) . . ?
F4 B1 F3A 127.5(8) . . ?
F3 B1 F3A 12.6(8) . . ?
F1 B1 F3A 108.1(8) . . ?
F4A B1 F2A 110.4(7) . . ?
F4 B1 F2A 37.8(4) . . ?
F3 B1 F2A 85.6(7) . . ?
F1 B1 F2A 111.4(6) . . ?
F3A B1 F2A 98.0(7) . . ?
F4A B1 F2 27.7(5) . . ?
F4 B1 F2 102.2(7) . . ?
F3 B1 F2 104.1(7) . . ?
F1 B1 F2 107.1(6) . . ?
F3A B1 F2 93.9(7) . . ?
F2A B1 F2 133.4(7) . . ?
F5 B2 F8 110.9(5) . . ?
F5 B2 F7 110.8(5) . . ?
F8 B2 F7 109.1(4) . . ?
F5 B2 F6 107.4(4) . . ?
F8 B2 F6 112.1(5) . . ?
F7 B2 F6 106.6(5) . . ?

loop_
_geom_bond_atom_site_label_1
_geom_bond_atom_site_label_2
_geom_bond_distance
_geom_bond_site_symmetry_2
_geom_bond_publ_flag
Ni1 O1 2.045(3) . ?
Ni1 O2 2.057(3) . ?
Ni1 O4 2.062(3) . ?
Ni1 O5 2.071(3) . ?
Ni1 O6 2.102(3) . ?
Ni1 O3 2.110(3) . ?
Fe1 C1 2.026(4) . ?
Fe1 C5 2.034(4) . ?
Fe1 C7 2.035(5) . ?
Fe1 C10 2.039(5) . ?
Fe1 C9 2.043(4) . ?
Fe1 C11 2.045(5) . ?
Fe1 C2 2.050(4) . ?
Fe1 C3 2.052(4) . ?
Fe1 C4 2.053(4) . ?
Fe1 C8 2.054(4) . ?
C1 C5 1.430(6) . ?
C1 C2 1.435(6) . ?
C1 C6 1.472(5) . ?
C2 C3 1.425(6) . ?
C2 H2 1.0000 . ?
C3 C4 1.420(6) . ?
C3 H3 1.0000 . ?
C4 C5 1.418(6) . ?
C4 H4 1.0000 . ?
C5 H5 1.0000 . ?
C6 O1 1.260(5) . ?
C6 N1 1.335(5) . ?
N1 H1A 0.8800 . ?
N1 H1B 0.8800 . ?
C7 C8 1.413(7) . ?
C7 C11 1.428(8) . ?
C7 H7 1.0000 . ?
C8 C9 1.418(7) . ?
C8 H8 1.0000 . ?
C9 C10 1.411(7) . ?
C9 H9 1.0000 . ?
C10 C11 1.429(8) . ?
C10 H10 1.0000 . ?
C11 H11 1.0000 . ?
Fe2 C22 2.008(8) . ?
Fe2 C13 2.016(5) . ?
Fe2 C21 2.016(7) . ?
Fe2 C20 2.028(7) . ?
Fe2 C17 2.034(5) . ?
Fe2 C14 2.034(5) . ?
Fe2 C16 2.056(5) . ?
Fe2 C18 2.058(6) . ?
Fe2 C15 2.062(5) . ?
Fe2 C19 2.064(6) . ?
C12 O2 1.259(5) . ?
C12 N2 1.318(6) . ?
C12 C13 1.461(6) . ?
C13 C17 1.413(6) . ?
C13 C14 1.443(6) . ?
C14 C15 1.416(7) . ?
C14 H14 1.0000 . ?
C15 C16 1.388(8) . ?
C15 H15 1.0000 . ?
C16 C17 1.426(7) . ?
C16 H16 1.0000 . ?
C17 H17 1.0000 . ?
N2 H2A 0.8800 . ?
N2 H2B 0.8800 . ?
C18 C22 1.406(10) . ?
C18 C19 1.407(9) . ?
C18 H18 1.0000 . ?
C19 C20 1.392(10) . ?
C19 H19 1.0000 . ?
C20 C21 1.421(10) . ?
C20 H20 1.0000 . ?
C21 C22 1.402(11) . ?
C21 H21 1.0000 . ?
C22 H22 1.0000 . ?
Fe3 C27 2.030(5) . ?
Fe3 C23 2.032(4) . ?
Fe3 C24 2.033(5) . ?
Fe3 C32 2.035(5) . ?
Fe3 C30 2.044(5) . ?
Fe3 C26 2.044(5) . ?
Fe3 C33 2.044(5) . ?
Fe3 C29 2.047(5) . ?
Fe3 C31 2.052(5) . ?
Fe3 C25 2.059(5) . ?
C23 C27 1.441(6) . ?
C23 C24 1.442(6) . ?
C23 C28 1.466(6) . ?
C27 C26 1.418(7) . ?
C27 H27 1.0000 . ?
C26 C25 1.423(8) . ?
C26 H26 1.0000 . ?
C25 C24 1.410(7) . ?
C25 H25 1.0000 . ?
C24 H24 1.0000 . ?
C28 O3 1.270(5) . ?
C28 N3 1.331(5) . ?
N3 H3A 0.8800 . ?
N3 H3B 0.8800 . ?
C29 C33 1.396(8) . ?
C29 C30 1.415(8) . ?
C29 H29 1.0000 . ?
C30 C31 1.430(8) . ?
C30 H30 1.0000 . ?
C31 C32 1.389(8) . ?
C31 H31 1.0000 . ?
C32 C33 1.436(8) . ?
C32 H32 1.0000 . ?
C33 H33 1.0000 . ?
Fe4 C34 2.039(4) . ?
Fe4 C38 2.044(5) . ?
Fe4 C35 2.052(4) . ?
Fe4 C40 2.055(5) . ?
Fe4 C44 2.059(5) . ?
Fe4 C43 2.066(5) . ?
Fe4 C41 2.068(5) . ?
Fe4 C37 2.068(5) . ?
Fe4 C42 2.076(5) . ?
Fe4 C36 2.077(5) . ?
C34 C35 1.433(6) . ?
C34 C38 1.445(6) . ?
C34 C39 1.469(6) . ?
C35 C36 1.417(6) . ?
C35 H35 1.0000 . ?
C36 C37 1.416(7) . ?
C36 H36 1.0000 . ?
C37 C38 1.428(6) . ?
C37 H37 1.0000 . ?
C38 H38 1.0000 . ?
C39 O4 1.242(5) . ?
C39 N4 1.342(6) . ?
N4 H4A 0.8800 . ?
N4 H4B 0.8800 . ?
C40 C44 1.412(8) . ?
C40 C41 1.418(8) . ?
C40 H40 1.0000 . ?
C41 C42 1.430(7) . ?
C41 H41 1.0000 . ?
C42 C43 1.426(8) . ?
C42 H42 1.0000 . ?
C43 C44 1.416(8) . ?
C43 H43 1.0000 . ?
C44 H44 1.0000 . ?
Fe5 C45 2.022(4) . ?
Fe5 C49 2.026(4) . ?
Fe5 C52 2.036(5) . ?
Fe5 C53 2.046(5) . ?
Fe5 C51 2.047(5) . ?
Fe5 C46 2.060(4) . ?
Fe5 C48 2.063(5) . ?
Fe5 C54 2.065(5) . ?
Fe5 C55 2.068(5) . ?
Fe5 C47 2.071(5) . ?
C45 C49 1.440(5) . ?
C45 C46 1.445(6) . ?
C45 C50 1.465(6) . ?
C46 C47 1.416(6) . ?
C46 H46 1.0000 . ?
C47 C48 1.430(6) . ?
C47 H47 1.0000 . ?
C48 C49 1.431(6) . ?
C48 H48 1.0000 . ?
C49 H49 1.0000 . ?
C50 O5 1.267(4) . ?
C50 N5 1.311(5) . ?
N5 H5A 0.8800 . ?
N5 H5B 0.8800 . ?
C51 C52 1.411(8) . ?
C51 C55 1.429(7) . ?
C51 H51 1.0000 . ?
C52 C53 1.427(7) . ?
C52 H52 1.0000 . ?
C53 C54 1.433(7) . ?
C53 H53 1.0000 . ?
C54 C55 1.412(7) . ?
C54 H54 1.0000 . ?
C55 H55 1.0000 . ?
Fe6 C56 2.032(4) . ?
Fe6 C62 2.034(5) . ?
Fe6 C63 2.037(5) . ?
Fe6 C66 2.038(5) . ?
Fe6 C64 2.040(5) . ?
Fe6 C57 2.043(4) . ?
Fe6 C60 2.046(4) . ?
Fe6 C65 2.047(5) . ?
Fe6 C58 2.048(5) . ?
Fe6 C59 2.053(5) . ?
C56 C60 1.439(6) . ?
C56 C57 1.439(6) . ?
C56 C61 1.474(5) . ?
C57 C58 1.415(6) . ?
C57 H57 1.0000 . ?
C58 C59 1.389(7) . ?
C58 H58 1.0000 . ?
C59 C60 1.425(6) . ?
C59 H59 1.0000 . ?
C60 H60 1.0000 . ?
C61 O6 1.263(5) . ?
C61 N6 1.319(5) . ?
N6 H6A 0.8800 . ?
N6 H6B 0.8800 . ?
C62 C66 1.402(8) . ?
C62 C63 1.413(7) . ?
C62 H62 1.0000 . ?
C63 C64 1.413(7) . ?
C63 H63 1.0000 . ?
C64 C65 1.404(7) . ?
C64 H64 1.0000 . ?
C65 C66 1.408(7) . ?
C65 H65 1.0000 . ?
C66 H66 1.0000 . ?
B1 F4A 1.259(10) . ?
B1 F4 1.336(10) . ?
B1 F3 1.357(14) . ?
B1 F1 1.374(8) . ?
B1 F3A 1.378(13) . ?
B1 F2A 1.444(10) . ?
B1 F2 1.501(11) . ?
B2 F5 1.366(6) . ?
B2 F8 1.374(7) . ?
B2 F7 1.384(6) . ?
B2 F6 1.395(6) . ?
